data_7039903
loop_
_publ_author_name
'Schmidt, Andrea'
'Hollering, Manuela'
'Han, Jiaying'
'Casini, Angela'
'K\"uhn, Fritz E'

_publ_section_title
;
 Self-assembly of highly luminescent heteronuclear coordination cages.
;
_journal_issue 31
_journal_name_full 'Dalton transactions (Cambridge, England : 2003)'
_journal_page_first 12297
_journal_page_last 12300
_journal_paper_doi 10.1039/c6dt02708c
_journal_volume 45
_journal_year 2016
_chemical_compound_source 'see text'
_chemical_formula_moiety 'C51 H33 N9 O Ru, 2(F6 P), C2 H3 N'
_chemical_formula_sum 'C53 H36 F12 N10 O P2 Ru'
_chemical_formula_weight 1219.93
_chemical_name_systematic Compound_L1
_space_group_IT_number 2
_symmetry_cell_setting triclinic
_symmetry_Int_Tables_number 2
_symmetry_space_group_name_Hall '-P 1'
_symmetry_space_group_name_H-M 'P -1'
_atom_sites_solution_hydrogens geom
_audit_update_record
;
2016-07-03 deposited with the CCDC.
2016-07-12 downloaded from the CCDC.
;
_cell_angle_alpha 95.760(4)
_cell_angle_beta 97.978(5)
_cell_angle_gamma 96.792(4)
_cell_formula_units_Z 2
_cell_length_a 8.9134(8)
_cell_length_b 9.3811(7)
_cell_length_c 30.975(3)
_cell_measurement_reflns_used 9450
_cell_measurement_temperature 100
_cell_measurement_theta_max 26.0082
_cell_measurement_theta_min 2.3283
_cell_volume 2529.0(4)
_computing_cell_refinement 'SAINT (Bruker, 2012)'
_computing_data_collection 'APEX II Control Software (Bruker, 2013)'
_computing_data_reduction 'SAINT (Bruker, 2012)'
_computing_molecular_graphics 'PLATON (Spek, 2011)'
_computing_publication_material 'PLATON (Spek, 2011), enCIFer (Allen, 2004)'
_computing_structure_refinement 'SHELXL2014 (Sheldrick, 2014), SHELXLE (Huebschle, 2011)'
_computing_structure_solution 'SHELXS97 (Sheldrick, 1997)'
_diffrn_ambient_temperature 100
_diffrn_detector ' CCD plate '
_diffrn_detector_area_resol_mean 16
_diffrn_measured_fraction_theta_full 1.000
_diffrn_measured_fraction_theta_max 1.000
_diffrn_measurement_device ' \k-geometry diffractometer '
_diffrn_measurement_device_type ' Bruker APEX-II CCD '
_diffrn_measurement_method ' phi- and omega-rotation '
_diffrn_radiation_monochromator 'Triumph Optic'
_diffrn_radiation_probe x-ray
_diffrn_radiation_source 'fine-focus sealed tube'
_diffrn_radiation_type MoK\a
_diffrn_radiation_wavelength 0.71073
_diffrn_reflns_av_R_equivalents 0.0610
_diffrn_reflns_av_sigmaI/netI 0.0504
_diffrn_reflns_limit_h_max 11
_diffrn_reflns_limit_h_min -11
_diffrn_reflns_limit_k_max 11
_diffrn_reflns_limit_k_min -11
_diffrn_reflns_limit_l_max 38
_diffrn_reflns_limit_l_min -38
_diffrn_reflns_number 52760
_diffrn_reflns_reduction_process
;
;
_diffrn_reflns_theta_full 25.24
_diffrn_reflns_theta_max 26.37
_diffrn_reflns_theta_min 2.01
_exptl_absorpt_coefficient_mu 0.470
_exptl_absorpt_correction_T_max 0.7454
_exptl_absorpt_correction_T_min 0.6808
_exptl_absorpt_correction_type multi-scan
_exptl_absorpt_process_details 'SADABS, Bruker, 2008b'
_exptl_crystal_colour 'clear dark red'
_exptl_crystal_density_diffrn 1.602
_exptl_crystal_density_method 'Not Measured'
_exptl_crystal_description fragment
_exptl_crystal_F_000 1228
_exptl_crystal_recrystallization_method 'Re-crystallisation from solvent: Acetone/Et2O'
_exptl_crystal_size_max 0.256
_exptl_crystal_size_mid 0.185
_exptl_crystal_size_min 0.146
_refine_diff_density_max 0.390
_refine_diff_density_min -0.588
_refine_diff_density_rms 0.071
_refine_ls_extinction_method none
_refine_ls_goodness_of_fit_ref 1.031
_refine_ls_hydrogen_treatment constr
_refine_ls_matrix_type full
_refine_ls_number_parameters 842
_refine_ls_number_reflns 10330
_refine_ls_number_restraints 270
_refine_ls_restrained_S_all 1.040
_refine_ls_R_factor_all 0.0531
_refine_ls_R_factor_gt 0.0382
_refine_ls_shift/su_max 0.002
_refine_ls_shift/su_mean 0.000
_refine_ls_structure_factor_coef Fsqd
_refine_ls_weighting_details 'W=1/[\S^2^(FO^2^)+(0.0255P)^2^+2.5391P] WHERE P=(FO^2^+2FC^2^)/3'
_refine_ls_weighting_scheme calc
_refine_ls_wR_factor_gt 0.0765
_refine_ls_wR_factor_ref 0.0815
_reflns_number_gt 8489
_reflns_number_total 10330
_reflns_threshold_expression I>2\s(i)
_cod_data_source_file c6dt02708c2.cif
_cod_data_source_block compound_L1
_cod_depositor_comments 'Adding full bibliography for 7039903.cif.'
_cod_database_code 7039903
_shelxl_version_number 2014/6

loop_
_symmetry_equiv_pos_site_id
_symmetry_equiv_pos_as_xyz
1 x,y,z
2 -x,-y,-z

loop_
_atom_site_label
_atom_site_type_symbol
_atom_site_fract_x
_atom_site_fract_y
_atom_site_fract_z
_atom_site_U_iso_or_equiv
_atom_site_adp_type
_atom_site_occupancy
_atom_site_site_symmetry_order
_atom_site_calc_flag
_atom_site_refinement_flags_posn
_atom_site_refinement_flags_adp
_atom_site_refinement_flags_occupancy
_atom_site_disorder_assembly
_atom_site_disorder_group
Ru1 Ru 0.19145(2) 0.05849(2) 0.31690(2) 0.01472(6) Uani 1 1 d . . . . .
P1 P 0.5972(6) 0.1967(5) 0.19637(19) 0.0215(9) Uani 0.68(2) 1 d D U P A 1
F1 F 0.5977(9) 0.2361(11) 0.24827(18) 0.0358(13) Uani 0.68(2) 1 d D U P A 1
F2 F 0.6598(10) 0.0487(7) 0.2066(3) 0.0466(14) Uani 0.68(2) 1 d D U P A 1
F3 F 0.5978(9) 0.1538(11) 0.14569(19) 0.0472(16) Uani 0.68(2) 1 d D U P A 1
F4 F 0.5351(12) 0.3445(8) 0.1879(3) 0.0577(17) Uani 0.68(2) 1 d D U P A 1
F5 F 0.7695(6) 0.2750(8) 0.2022(3) 0.0449(16) Uani 0.68(2) 1 d D U P A 1
F6 F 0.4264(5) 0.1166(9) 0.1925(2) 0.0491(16) Uani 0.68(2) 1 d D U P A 1
P1A P 0.5946(13) 0.2026(13) 0.1960(4) 0.0305(19) Uani 0.32(2) 1 d D U P A 2
F1A F 0.554(2) 0.224(2) 0.2451(5) 0.035(3) Uani 0.32(2) 1 d D U P A 2
F2A F 0.599(2) 0.0348(10) 0.1990(5) 0.043(3) Uani 0.32(2) 1 d D U P A 2
F3A F 0.6326(19) 0.1829(17) 0.1474(4) 0.037(2) Uani 0.32(2) 1 d D U P A 2
F4A F 0.5881(17) 0.3707(11) 0.1934(5) 0.041(2) Uani 0.32(2) 1 d D U P A 2
F5A F 0.7708(12) 0.2374(16) 0.2148(4) 0.038(2) Uani 0.32(2) 1 d D U P A 2
F6A F 0.4159(9) 0.1691(18) 0.1781(6) 0.053(3) Uani 0.32(2) 1 d D U P A 2
O1 O -0.0728(2) 0.24176(19) 0.11499(6) 0.0239(4) Uani 1 1 d . . . . .
C1 C 0.4745(3) -0.0466(3) 0.28319(10) 0.0217(6) Uani 1 1 d . . . . .
H1 H 0.4334 -0.0228 0.2553 0.026 Uiso 1 1 calc R U . . .
N1 N 0.3969(2) -0.0245(2) 0.31703(7) 0.0187(5) Uani 1 1 d . . . . .
C2 C 0.6116(3) -0.1027(3) 0.28759(11) 0.0275(7) Uani 1 1 d . . . . .
H2 H 0.6630 -0.1180 0.2630 0.033 Uiso 1 1 calc R U . . .
N2 N 0.2451(2) 0.0384(2) 0.37998(7) 0.0184(5) Uani 1 1 d . . . . .
P2 P 0.862(2) 0.6938(18) 0.4459(7) 0.076(5) Uani 0.110(6) 1 d D U P B 3
F7 F 0.886(5) 0.530(2) 0.4490(13) 0.078(6) Uani 0.110(6) 1 d D U P B 3
F8 F 0.751(3) 0.695(2) 0.4813(10) 0.079(6) Uani 0.110(6) 1 d D U P B 3
F9 F 0.847(3) 0.8564(17) 0.4407(9) 0.070(6) Uani 0.110(6) 1 d D U P B 3
F10 F 0.991(3) 0.703(3) 0.4132(8) 0.085(6) Uani 0.110(6) 1 d D U P B 3
F11 F 1.003(3) 0.738(4) 0.4849(10) 0.073(6) Uani 0.110(6) 1 d D U P B 3
F12 F 0.729(3) 0.641(3) 0.4062(10) 0.086(6) Uani 0.110(6) 1 d D U P B 3
P2A P 0.88319(16) 0.68045(16) 0.43492(5) 0.0253(4) Uani 0.890(6) 1 d D U P B 4
F7A F 0.8698(5) 0.5311(3) 0.45463(14) 0.0497(9) Uani 0.890(6) 1 d D U P B 4
F8A F 0.7400(3) 0.7258(3) 0.45594(10) 0.0521(8) Uani 0.890(6) 1 d D U P B 4
F9A F 0.9003(3) 0.8300(2) 0.41424(11) 0.0461(8) Uani 0.890(6) 1 d D U P B 4
F10A F 1.0255(3) 0.6368(4) 0.41264(7) 0.0474(8) Uani 0.890(6) 1 d D U P B 4
F11A F 0.9978(3) 0.7536(4) 0.47793(9) 0.0347(7) Uani 0.890(6) 1 d D U P B 4
F12A F 0.7704(3) 0.6102(3) 0.39117(8) 0.0414(7) Uani 0.890(6) 1 d D U P B 4
C3 C 0.6726(3) -0.1360(3) 0.32789(11) 0.0296(7) Uani 1 1 d . . . . .
H3 H 0.7669 -0.1745 0.3314 0.035 Uiso 1 1 calc R U . . .
N3 N 0.0106(2) 0.1384(2) 0.34196(7) 0.0169(5) Uani 1 1 d . . . . .
C4 C 0.5963(3) -0.1133(3) 0.36320(10) 0.0248(6) Uani 1 1 d . . . . .
H4 H 0.6374 -0.1362 0.3912 0.030 Uiso 1 1 calc R U . . .
N4 N 0.2871(2) 0.2674(2) 0.31242(7) 0.0177(5) Uani 1 1 d . . . . .
C5 C 0.4584(3) -0.0568(3) 0.35746(9) 0.0202(6) Uani 1 1 d . . . . .
N5 N 0.1262(2) 0.0730(2) 0.25427(7) 0.0143(4) Uani 1 1 d . . . . .
C6 C 0.3688(3) -0.0269(3) 0.39307(9) 0.0219(6) Uani 1 1 d . . . . .
N6 N 0.0733(2) -0.1461(2) 0.29649(7) 0.0159(5) Uani 1 1 d . . . . .
C7 C 0.3982(3) -0.0580(3) 0.43587(10) 0.0314(7) Uani 1 1 d . . . . .
H7 H 0.4836 -0.1052 0.4452 0.038 Uiso 1 1 calc R U . . .
N7 N -0.0566(3) 0.0044(2) 0.09150(7) 0.0201(5) Uani 1 1 d . . . . .
H7N H -0.0154 -0.0709 0.1000 0.033(9) Uiso 1 1 calc R . . . .
C8 C 0.3010(4) -0.0192(4) 0.46490(10) 0.0355(8) Uani 1 1 d . . . . .
H8 H 0.3194 -0.0410 0.4943 0.043 Uiso 1 1 calc R U . . .
N8 N -0.7597(3) 0.3352(2) -0.13136(8) 0.0267(5) Uani 1 1 d . . . . .
C9 C 0.1769(3) 0.0514(3) 0.45160(10) 0.0291(7) Uani 1 1 d . . . . .
H9 H 0.1121 0.0810 0.4717 0.035 Uiso 1 1 calc R U . . .
N9 N -0.1345(3) -0.7681(3) -0.11487(8) 0.0283(6) Uani 1 1 d . . . . .
C10 C 0.1505(3) 0.0772(3) 0.40812(9) 0.0213(6) Uani 1 1 d . . . . .
N10 N 0.4673(5) 0.7062(4) 0.54481(15) 0.0703(11) Uani 1 1 d . . . . .
C11 C 0.0194(3) 0.1409(3) 0.38663(9) 0.0202(6) Uani 1 1 d . . . . .
C12 C -0.0875(3) 0.1995(3) 0.40870(10) 0.0268(6) Uani 1 1 d . . . . .
H12 H -0.0798 0.2003 0.4396 0.032 Uiso 1 1 calc R U . . .
C13 C -0.2057(3) 0.2571(3) 0.38578(10) 0.0278(7) Uani 1 1 d . . . . .
H13 H -0.2789 0.2988 0.4008 0.033 Uiso 1 1 calc R U . . .
C14 C -0.2159(3) 0.2531(3) 0.34083(10) 0.0251(6) Uani 1 1 d . . . . .
H14 H -0.2970 0.2909 0.3243 0.030 Uiso 1 1 calc R U . . .
C15 C -0.1061(3) 0.1932(3) 0.32010(9) 0.0192(6) Uani 1 1 d . . . . .
H15 H -0.1136 0.1907 0.2891 0.023 Uiso 1 1 calc R U . . .
C16 C 0.3740(3) 0.3610(3) 0.34463(9) 0.0230(6) Uani 1 1 d . . . . .
H16 H 0.3972 0.3313 0.3730 0.028 Uiso 1 1 calc R U . . .
C17 C 0.4307(3) 0.4996(3) 0.33752(11) 0.0320(7) Uani 1 1 d . . . . .
H17 H 0.4929 0.5634 0.3606 0.038 Uiso 1 1 calc R U . . .
C18 C 0.3957(4) 0.5437(3) 0.29660(11) 0.0358(8) Uani 1 1 d . . . . .
H18 H 0.4318 0.6389 0.2914 0.043 Uiso 1 1 calc R U . . .
C19 C 0.3078(3) 0.4486(3) 0.26322(10) 0.0255(6) Uani 1 1 d . . . . .
H19 H 0.2841 0.4771 0.2348 0.031 Uiso 1 1 calc R U . . .
C20 C 0.2541(3) 0.3102(3) 0.27176(9) 0.0183(6) Uani 1 1 d . . . . .
C21 C 0.1609(3) 0.2009(3) 0.23822(9) 0.0166(5) Uani 1 1 d . . . . .
C22 C 0.1080(3) 0.2161(3) 0.19530(9) 0.0176(6) Uani 1 1 d . . . . .
H22 H 0.1301 0.3059 0.1842 0.021 Uiso 1 1 calc R U . . .
C23 C 0.0215(3) 0.0983(3) 0.16801(8) 0.0167(5) Uani 1 1 d . . . . .
C24 C -0.0137(3) -0.0319(3) 0.18516(8) 0.0167(5) Uani 1 1 d . . . . .
H24 H -0.0729 -0.1127 0.1672 0.020 Uiso 1 1 calc R U . . .
C25 C 0.0393(3) -0.0409(3) 0.22865(8) 0.0156(5) Uani 1 1 d . . . . .
C26 C 0.0121(3) -0.1676(3) 0.25287(8) 0.0174(5) Uani 1 1 d . . . . .
C29 C -0.0260(3) -0.3895(3) 0.30307(9) 0.0248(6) Uani 1 1 d . . . . .
H29 H -0.0373 -0.4654 0.3210 0.030 Uiso 1 1 calc R U . . .
C28 C -0.0894(3) -0.4111(3) 0.25920(10) 0.0284(7) Uani 1 1 d . . . . .
H28 H -0.1456 -0.5016 0.2467 0.034 Uiso 1 1 calc R U . . .
C27 C -0.0700(3) -0.2986(3) 0.23378(9) 0.0237(6) Uani 1 1 d . . . . .
H27 H -0.1126 -0.3114 0.2036 0.028 Uiso 1 1 calc R U . . .
C53 C 0.3155(6) 0.5702(6) 0.47251(15) 0.0931(19) Uani 1 1 d . . . . .
H53A H 0.3769 0.5773 0.4487 0.140 Uiso 1 1 calc R U . . .
H53B H 0.2204 0.6110 0.4648 0.140 Uiso 1 1 calc R U . . .
H53C H 0.2914 0.4684 0.4768 0.140 Uiso 1 1 calc R U . . .
C52 C 0.4015(5) 0.6503(5) 0.51291(16) 0.0555(12) Uani 1 1 d . . . . .
C51 C -0.1171(3) -0.6353(3) -0.09289(9) 0.0259(6) Uani 1 1 d . . . . .
H51 H -0.0343 -0.6101 -0.0695 0.031 Uiso 1 1 calc R U . . .
C50 C -0.2520(3) -0.8008(3) -0.14759(10) 0.0307(7) Uani 1 1 d . . . . .
H50 H -0.2697 -0.8960 -0.1627 0.037 Uiso 1 1 calc R U . . .
C49 C -0.3489(3) -0.7037(3) -0.16069(10) 0.0325(7) Uani 1 1 d . . . . .
H49 H -0.4280 -0.7307 -0.1851 0.039 Uiso 1 1 calc R U . . .
C48 C -0.3297(3) -0.5672(3) -0.13795(9) 0.0278(7) Uani 1 1 d . . . . .
H48 H -0.3949 -0.4985 -0.1465 0.033 Uiso 1 1 calc R U . . .
C47 C -0.2132(3) -0.5317(3) -0.10233(9) 0.0221(6) Uani 1 1 d . . . . .
C46 C -0.1982(3) -0.3989(3) -0.07428(9) 0.0234(6) Uani 1 1 d . . . . .
C45 C -0.1954(3) -0.2906(3) -0.04971(9) 0.0222(6) Uani 1 1 d . . . . .
C44 C -0.6669(3) 0.2678(3) -0.10543(9) 0.0226(6) Uani 1 1 d . . . . .
H44 H -0.6702 0.1663 -0.1122 0.027 Uiso 1 1 calc R U . . .
C43 C -0.7514(3) 0.4787(3) -0.12145(10) 0.0284(7) Uani 1 1 d . . . . .
H43 H -0.8167 0.5291 -0.1395 0.034 Uiso 1 1 calc R U . . .
C42 C -0.6533(3) 0.5573(3) -0.08650(9) 0.0272(7) Uani 1 1 d . . . . .
H42 H -0.6511 0.6590 -0.0810 0.033 Uiso 1 1 calc R U . . .
C41 C -0.5586(3) 0.4859(3) -0.05967(9) 0.0242(6) Uani 1 1 d . . . . .
H41 H -0.4904 0.5375 -0.0353 0.029 Uiso 1 1 calc R U . . .
C40 C -0.5648(3) 0.3366(3) -0.06897(9) 0.0209(6) Uani 1 1 d . . . . .
C39 C -0.4669(3) 0.2527(3) -0.04472(9) 0.0222(6) Uani 1 1 d . . . . .
C38 C -0.3882(3) 0.1721(3) -0.02811(9) 0.0260(6) Uani 1 1 d . . . . .
C37 C -0.1230(3) -0.1355(3) 0.02109(9) 0.0211(6) Uani 1 1 d . . . . .
H37 H -0.0629 -0.2051 0.0320 0.025 Uiso 1 1 calc R U . . .
C36 C -0.2012(3) -0.1606(3) -0.02190(9) 0.0201(6) Uani 1 1 d . . . . .
C35 C -0.2891(3) -0.0582(3) -0.03801(9) 0.0223(6) Uani 1 1 d . . . . .
H35 H -0.3438 -0.0749 -0.0670 0.027 Uiso 1 1 calc R U . . .
C34 C -0.2958(3) 0.0686(3) -0.01116(9) 0.0219(6) Uani 1 1 d . . . . .
C33 C -0.2167(3) 0.0939(3) 0.03160(9) 0.0236(6) Uani 1 1 d . . . . .
H33 H -0.2204 0.1814 0.0495 0.028 Uiso 1 1 calc R U . . .
C32 C -0.1318(3) -0.0107(3) 0.04795(9) 0.0194(6) Uani 1 1 d . . . . .
C31 C -0.0403(3) 0.1225(3) 0.12204(9) 0.0185(6) Uani 1 1 d . . . . .
C30 C 0.0539(3) -0.2567(3) 0.32055(9) 0.0187(6) Uani 1 1 d . . . . .
H30 H 0.0968 -0.2427 0.3507 0.022 Uiso 1 1 calc R U . . .

loop_
_atom_site_aniso_label
_atom_site_aniso_U_11
_atom_site_aniso_U_22
_atom_site_aniso_U_33
_atom_site_aniso_U_23
_atom_site_aniso_U_13
_atom_site_aniso_U_12
Ru1 0.01460(11) 0.01298(10) 0.01586(12) 0.00237(8) -0.00064(8) 0.00183(7)
P1 0.0184(14) 0.0223(14) 0.0258(15) 0.0066(13) 0.0062(13) 0.0049(12)
F1 0.039(3) 0.040(3) 0.0271(17) 0.0009(15) 0.0069(17) 0.002(2)
F2 0.052(3) 0.032(2) 0.065(3) 0.0156(19) 0.022(3) 0.021(2)
F3 0.047(3) 0.061(4) 0.0276(18) -0.0016(18) 0.0094(18) -0.014(2)
F4 0.068(4) 0.051(3) 0.069(3) 0.034(3) 0.023(3) 0.037(3)
F5 0.0299(18) 0.047(3) 0.053(3) -0.006(2) 0.0137(19) -0.0121(17)
F6 0.0236(16) 0.076(3) 0.044(3) 0.005(2) 0.0058(15) -0.0088(17)
P1A 0.027(3) 0.031(3) 0.032(3) 0.004(3) 0.000(3) 0.000(3)
F1A 0.041(6) 0.027(4) 0.040(4) 0.001(3) 0.019(4) 0.001(5)
F2A 0.066(7) 0.028(3) 0.036(5) 0.001(3) 0.013(5) 0.005(3)
F3A 0.035(5) 0.042(5) 0.030(3) 0.008(3) 0.004(3) -0.011(4)
F4A 0.044(5) 0.032(3) 0.046(4) 0.014(3) -0.004(4) 0.007(3)
F5A 0.024(3) 0.051(5) 0.038(5) 0.001(4) -0.001(3) 0.011(3)
F6A 0.023(3) 0.069(6) 0.063(6) -0.001(5) 0.003(3) -0.003(3)
O1 0.0297(11) 0.0212(10) 0.0218(11) 0.0065(8) 0.0013(9) 0.0077(8)
C1 0.0202(14) 0.0150(13) 0.0303(16) 0.0047(11) 0.0055(12) 0.0000(11)
N1 0.0159(11) 0.0134(10) 0.0252(13) 0.0034(9) -0.0016(10) 0.0001(9)
C2 0.0193(15) 0.0199(14) 0.045(2) 0.0041(13) 0.0100(14) 0.0019(11)
N2 0.0176(12) 0.0166(11) 0.0179(12) 0.0002(9) -0.0033(9) -0.0015(9)
P2 0.105(11) 0.044(6) 0.068(9) 0.010(6) -0.025(6) 0.011(6)
F7 0.106(14) 0.043(7) 0.076(12) 0.008(7) -0.022(9) 0.019(7)
F8 0.100(12) 0.042(8) 0.087(11) 0.004(8) -0.013(8) 0.009(8)
F9 0.095(12) 0.041(6) 0.061(11) 0.007(7) -0.039(9) 0.013(7)
F10 0.121(12) 0.057(9) 0.073(10) 0.010(9) -0.009(8) 0.019(9)
F11 0.099(11) 0.044(9) 0.067(10) 0.010(9) -0.028(8) 0.021(9)
F12 0.117(12) 0.041(8) 0.082(11) 0.008(9) -0.042(8) 0.007(9)
P2A 0.0257(6) 0.0233(6) 0.0249(7) 0.0022(4) -0.0033(5) 0.0038(4)
F7A 0.0639(19) 0.0337(13) 0.0469(19) 0.0156(12) -0.0069(14) -0.0032(12)
F8A 0.0314(13) 0.0784(18) 0.0483(18) -0.0016(14) 0.0092(12) 0.0179(12)
F9A 0.0384(13) 0.0341(12) 0.0594(19) 0.0206(12) -0.0182(12) -0.0041(10)
F10A 0.0457(13) 0.080(2) 0.0240(12) 0.0125(12) 0.0053(10) 0.0345(13)
F11A 0.0355(13) 0.0387(16) 0.0251(13) -0.0031(11) -0.0077(10) 0.0063(11)
F12A 0.0462(14) 0.0366(14) 0.0336(14) -0.0041(10) -0.0162(10) 0.0061(10)
C3 0.0161(14) 0.0195(14) 0.052(2) 0.0064(14) -0.0004(14) 0.0019(11)
N3 0.0169(11) 0.0137(10) 0.0189(12) 0.0013(9) 0.0013(9) 0.0001(9)
C4 0.0178(14) 0.0175(13) 0.0366(18) 0.0051(12) -0.0049(13) 0.0008(11)
N4 0.0147(11) 0.0168(11) 0.0208(12) 0.0017(9) -0.0001(9) 0.0029(9)
C5 0.0168(13) 0.0131(12) 0.0279(16) 0.0037(11) -0.0046(12) -0.0006(10)
N5 0.0132(11) 0.0128(10) 0.0172(12) 0.0021(8) 0.0027(9) 0.0023(8)
C6 0.0189(14) 0.0199(13) 0.0233(15) 0.0020(11) -0.0064(12) 0.0000(11)
N6 0.0154(11) 0.0149(10) 0.0178(12) 0.0019(9) 0.0025(9) 0.0038(8)
C7 0.0280(16) 0.0361(17) 0.0280(17) 0.0121(14) -0.0090(13) 0.0043(13)
N7 0.0252(13) 0.0218(12) 0.0152(12) 0.0053(9) 0.0016(10) 0.0102(10)
C8 0.0356(18) 0.048(2) 0.0199(16) 0.0101(14) -0.0065(14) 0.0006(15)
N8 0.0276(13) 0.0249(13) 0.0256(14) 0.0043(10) -0.0048(11) 0.0054(10)
C9 0.0297(17) 0.0347(17) 0.0199(16) 0.0014(13) -0.0011(13) -0.0011(13)
N9 0.0285(14) 0.0270(13) 0.0306(15) 0.0007(11) 0.0042(11) 0.0116(11)
C10 0.0212(14) 0.0205(13) 0.0191(15) -0.0010(11) -0.0015(12) -0.0023(11)
N10 0.078(3) 0.068(3) 0.077(3) 0.018(2) 0.045(2) 0.011(2)
C11 0.0215(14) 0.0175(13) 0.0192(15) -0.0010(11) 0.0009(11) -0.0016(11)
C12 0.0280(16) 0.0305(16) 0.0209(16) -0.0024(12) 0.0055(13) 0.0017(12)
C13 0.0254(16) 0.0251(15) 0.0335(18) -0.0020(13) 0.0092(13) 0.0048(12)
C14 0.0205(15) 0.0227(14) 0.0321(17) 0.0019(12) 0.0022(13) 0.0060(11)
C15 0.0197(14) 0.0168(13) 0.0198(15) 0.0019(11) 0.0004(11) 0.0005(11)
C16 0.0221(15) 0.0199(14) 0.0234(15) 0.0003(11) -0.0057(12) 0.0009(11)
C17 0.0316(17) 0.0211(15) 0.0359(19) -0.0020(13) -0.0076(14) -0.0073(13)
C18 0.0394(19) 0.0167(14) 0.046(2) 0.0035(14) -0.0034(16) -0.0068(13)
C19 0.0266(16) 0.0190(14) 0.0293(17) 0.0057(12) 0.0003(13) -0.0015(12)
C20 0.0144(13) 0.0152(13) 0.0251(15) 0.0033(11) 0.0009(11) 0.0027(10)
C21 0.0141(13) 0.0153(12) 0.0212(15) 0.0036(10) 0.0038(11) 0.0030(10)
C22 0.0171(13) 0.0149(12) 0.0227(15) 0.0060(11) 0.0038(11) 0.0053(10)
C23 0.0158(13) 0.0189(13) 0.0167(14) 0.0024(10) 0.0033(11) 0.0066(10)
C24 0.0144(13) 0.0167(13) 0.0186(14) 0.0003(10) 0.0019(11) 0.0030(10)
C25 0.0137(13) 0.0150(12) 0.0185(14) 0.0011(10) 0.0037(11) 0.0035(10)
C26 0.0185(14) 0.0174(13) 0.0163(14) 0.0027(10) 0.0018(11) 0.0033(10)
C29 0.0322(16) 0.0162(13) 0.0262(16) 0.0079(12) 0.0029(13) 0.0013(12)
C28 0.0363(17) 0.0161(14) 0.0288(17) 0.0012(12) -0.0008(14) -0.0057(12)
C27 0.0289(16) 0.0193(14) 0.0208(15) 0.0025(11) -0.0013(12) -0.0001(12)
C53 0.106(4) 0.147(5) 0.051(3) 0.035(3) 0.019(3) 0.090(4)
C52 0.067(3) 0.071(3) 0.049(3) 0.031(2) 0.035(2) 0.041(2)
C51 0.0248(15) 0.0311(16) 0.0222(16) 0.0030(12) 0.0007(12) 0.0088(12)
C50 0.0265(16) 0.0316(16) 0.0321(18) -0.0080(13) 0.0034(14) 0.0075(13)
C49 0.0258(16) 0.0449(19) 0.0247(17) -0.0084(14) -0.0010(13) 0.0129(14)
C48 0.0280(16) 0.0374(17) 0.0205(16) 0.0035(13) 0.0039(13) 0.0143(13)
C47 0.0238(15) 0.0252(14) 0.0192(15) 0.0036(11) 0.0057(12) 0.0078(12)
C46 0.0210(15) 0.0296(15) 0.0200(15) 0.0055(12) -0.0004(12) 0.0068(12)
C45 0.0195(14) 0.0282(15) 0.0193(15) 0.0071(12) 0.0013(12) 0.0040(11)
C44 0.0239(15) 0.0164(13) 0.0263(16) 0.0035(11) -0.0012(12) 0.0026(11)
C43 0.0320(17) 0.0279(16) 0.0270(17) 0.0086(13) -0.0019(13) 0.0136(13)
C42 0.0364(17) 0.0223(14) 0.0253(16) 0.0033(12) 0.0073(14) 0.0098(13)
C41 0.0267(15) 0.0279(15) 0.0171(15) 0.0018(12) 0.0026(12) 0.0022(12)
C40 0.0227(14) 0.0229(14) 0.0185(15) 0.0083(11) 0.0030(12) 0.0041(11)
C39 0.0268(15) 0.0193(13) 0.0201(15) 0.0033(11) 0.0003(12) 0.0039(12)
C38 0.0311(17) 0.0283(15) 0.0187(15) 0.0053(12) 0.0001(13) 0.0071(13)
C37 0.0216(14) 0.0226(14) 0.0212(15) 0.0073(11) 0.0039(12) 0.0073(11)
C36 0.0173(14) 0.0240(14) 0.0194(15) 0.0038(11) 0.0040(11) 0.0017(11)
C35 0.0224(15) 0.0272(15) 0.0169(15) 0.0056(11) -0.0006(12) 0.0031(12)
C34 0.0208(14) 0.0258(14) 0.0210(15) 0.0088(12) 0.0019(12) 0.0070(11)
C33 0.0272(16) 0.0268(15) 0.0190(15) 0.0043(12) 0.0032(12) 0.0110(12)
C32 0.0176(14) 0.0236(14) 0.0175(14) 0.0053(11) 0.0016(11) 0.0035(11)
C31 0.0169(13) 0.0217(14) 0.0182(14) 0.0058(11) 0.0037(11) 0.0040(11)
C30 0.0210(14) 0.0179(13) 0.0178(14) 0.0052(11) 0.0023(11) 0.0027(11)

loop_
_atom_type_symbol
_atom_type_description
_atom_type_scat_dispersion_real
_atom_type_scat_dispersion_imag
_atom_type_scat_source
C C 0.0033 0.0016 ' International Tables Vol C Tables 4.2.6.8 and 6.1.1.4'
H H 0.0000 0.0000 ' International Tables Vol C Tables 4.2.6.8 and 6.1.1.4'
F F 0.0171 0.0103 ' International Tables Vol C Tables 4.2.6.8 and 6.1.1.4'
N N 0.0061 0.0033 ' International Tables Vol C Tables 4.2.6.8 and 6.1.1.4'
O O 0.0106 0.0060 ' International Tables Vol C Tables 4.2.6.8 and 6.1.1.4'
P P 0.1023 0.0942 ' International Tables Vol C Tables 4.2.6.8 and 6.1.1.4'
Ru Ru -1.2594 0.8363 ' International Tables Vol C Tables 4.2.6.8 and 6.1.1.4'

loop_
_geom_angle_atom_site_label_1
_geom_angle_atom_site_label_2
_geom_angle_atom_site_label_3
_geom_angle
N5 Ru1 N2 176.71(9)
N5 Ru1 N3 98.82(8)
N2 Ru1 N3 79.03(9)
N5 Ru1 N4 79.21(8)
N2 Ru1 N4 103.18(9)
N3 Ru1 N4 89.73(8)
N5 Ru1 N6 79.22(8)
N2 Ru1 N6 98.41(8)
N3 Ru1 N6 94.51(8)
N4 Ru1 N6 158.41(8)
N5 Ru1 N1 103.04(9)
N2 Ru1 N1 79.15(9)
N3 Ru1 N1 158.13(9)
N4 Ru1 N1 93.85(8)
N6 Ru1 N1 90.06(8)
F3 P1 F4 92.1(5)
F3 P1 F6 91.0(4)
F4 P1 F6 90.8(3)
F3 P1 F5 90.9(3)
F4 P1 F5 90.4(3)
F6 P1 F5 177.6(4)
F3 P1 F2 89.9(4)
F4 P1 F2 178.1(5)
F6 P1 F2 89.1(3)
F5 P1 F2 89.6(3)
F3 P1 F1 178.4(6)
F4 P1 F1 89.5(5)
F6 P1 F1 88.8(3)
F5 P1 F1 89.2(4)
F2 P1 F1 88.6(5)
F5A P1A F3A 90.5(8)
F5A P1A F2A 91.0(7)
F3A P1A F2A 90.2(9)
F5A P1A F4A 89.5(7)
F3A P1A F4A 90.7(9)
F2A P1A F4A 179.0(11)
F5A P1A F6A 178.6(10)
F3A P1A F6A 90.8(8)
F2A P1A F6A 89.4(7)
F4A P1A F6A 90.0(7)
F5A P1A F1A 90.0(8)
F3A P1A F1A 179.2(12)
F2A P1A F1A 90.5(10)
F4A P1A F1A 88.7(10)
F6A P1A F1A 88.7(8)
N1 C1 C2 122.4(3)
N1 C1 H1 118.8
C2 C1 H1 118.8
C1 N1 C5 118.4(2)
C1 N1 Ru1 127.95(18)
C5 N1 Ru1 113.62(17)
C3 C2 C1 119.3(3)
C3 C2 H2 120.4
C1 C2 H2 120.4
C10 N2 C6 121.5(2)
C10 N2 Ru1 119.35(18)
C6 N2 Ru1 118.87(18)
F9 P2 F8 90.4(13)
F9 P2 F12 91.4(13)
F8 P2 F12 93.9(15)
F9 P2 F7 176.2(19)
F8 P2 F7 93.5(16)
F12 P2 F7 88.7(16)
F9 P2 F11 91.7(15)
F8 P2 F11 88.5(15)
F12 P2 F11 176.1(18)
F7 P2 F11 88.1(16)
F9 P2 F10 88.0(13)
F8 P2 F10 173.8(16)
F12 P2 F10 92.2(14)
F7 P2 F10 88.2(15)
F11 P2 F10 85.5(15)
F7A P2A F8A 91.53(19)
F7A P2A F9A 178.4(2)
F8A P2A F9A 90.03(15)
F7A P2A F11A 90.23(18)
F8A P2A F11A 91.11(15)
F9A P2A F11A 89.94(15)
F7A P2A F10A 89.66(18)
F8A P2A F10A 178.47(17)
F9A P2A F10A 88.77(15)
F11A P2A F10A 89.84(15)
F7A P2A F12A 91.07(18)
F8A P2A F12A 89.48(13)
F9A P2A F12A 88.74(13)
F11A P2A F12A 178.56(17)
F10A P2A F12A 89.54(14)
C2 C3 C4 119.5(3)
C2 C3 H3 120.2
C4 C3 H3 120.2
C15 N3 C11 118.2(2)
C15 N3 Ru1 127.65(18)
C11 N3 Ru1 114.09(17)
C3 C4 C5 119.5(3)
C3 C4 H4 120.3
C5 C4 H4 120.3
C16 N4 C20 119.0(2)
C16 N4 Ru1 127.25(18)
C20 N4 Ru1 113.72(16)
N1 C5 C4 120.9(3)
N1 C5 C6 115.3(2)
C4 C5 C6 123.8(3)
C25 N5 C21 121.2(2)
C25 N5 Ru1 119.51(16)
C21 N5 Ru1 119.19(17)
N2 C6 C7 120.0(3)
N2 C6 C5 112.6(2)
C7 C6 C5 127.4(3)
C30 N6 C26 118.4(2)
C30 N6 Ru1 127.75(18)
C26 N6 Ru1 113.86(16)
C6 C7 C8 118.8(3)
C6 C7 H7 120.6
C8 C7 H7 120.6
C31 N7 C32 127.3(2)
C31 N7 H7N 116.4
C32 N7 H7N 116.4
C7 C8 C9 120.9(3)
C7 C8 H8 119.6
C9 C8 H8 119.6
C44 N8 C43 116.7(2)
C10 C9 C8 118.0(3)
C10 C9 H9 121.0
C8 C9 H9 121.0
C50 N9 C51 116.8(2)
N2 C10 C9 120.8(3)
N2 C10 C11 112.6(2)
C9 C10 C11 126.5(3)
N3 C11 C12 121.1(3)
N3 C11 C10 114.7(2)
C12 C11 C10 124.2(3)
C11 C12 C13 120.0(3)
C11 C12 H12 120.0
C13 C12 H12 120.0
C14 C13 C12 119.0(3)
C14 C13 H13 120.5
C12 C13 H13 120.5
C13 C14 C15 118.9(3)
C13 C14 H14 120.5
C15 C14 H14 120.5
N3 C15 C14 122.8(3)
N3 C15 H15 118.6
C14 C15 H15 118.6
N4 C16 C17 121.7(3)
N4 C16 H16 119.1
C17 C16 H16 119.1
C18 C17 C16 119.3(3)
C18 C17 H17 120.3
C16 C17 H17 120.3
C17 C18 C19 119.6(3)
C17 C18 H18 120.2
C19 C18 H18 120.2
C18 C19 C20 119.2(3)
C18 C19 H19 120.4
C20 C19 H19 120.4
N4 C20 C19 121.2(2)
N4 C20 C21 115.6(2)
C19 C20 C21 123.2(2)
N5 C21 C22 120.1(2)
N5 C21 C20 112.1(2)
C22 C21 C20 127.8(2)
C21 C22 C23 119.5(2)
C21 C22 H22 120.3
C23 C22 H22 120.3
C24 C23 C22 119.5(2)
C24 C23 C31 122.8(2)
C22 C23 C31 117.4(2)
C25 C24 C23 118.8(2)
C25 C24 H24 120.6
C23 C24 H24 120.6
N5 C25 C24 120.9(2)
N5 C25 C26 112.3(2)
C24 C25 C26 126.8(2)
N6 C26 C27 121.4(2)
N6 C26 C25 115.0(2)
C27 C26 C25 123.6(2)
C30 C29 C28 119.3(2)
C30 C29 H29 120.4
C28 C29 H29 120.4
C29 C28 C27 119.1(3)
C29 C28 H28 120.5
C27 C28 H28 120.5
C26 C27 C28 119.4(3)
C26 C27 H27 120.3
C28 C27 H27 120.3
C52 C53 H53A 109.5
C52 C53 H53B 109.5
H53A C53 H53B 109.5
C52 C53 H53C 109.5
H53A C53 H53C 109.5
H53B C53 H53C 109.5
N10 C52 C53 176.9(5)
N9 C51 C47 124.0(3)
N9 C51 H51 118.0
C47 C51 H51 118.0
N9 C50 C49 123.5(3)
N9 C50 H50 118.2
C49 C50 H50 118.2
C48 C49 C50 119.2(3)
C48 C49 H49 120.4
C50 C49 H49 120.4
C49 C48 C47 118.8(3)
C49 C48 H48 120.6
C47 C48 H48 120.6
C48 C47 C51 117.6(3)
C48 C47 C46 121.7(2)
C51 C47 C46 120.6(3)
C45 C46 C47 175.3(3)
C46 C45 C36 176.4(3)
N8 C44 C40 124.2(3)
N8 C44 H44 117.9
C40 C44 H44 117.9
N8 C43 C42 123.7(3)
N8 C43 H43 118.2
C42 C43 H43 118.2
C41 C42 C43 119.0(3)
C41 C42 H42 120.5
C43 C42 H42 120.5
C42 C41 C40 118.7(3)
C42 C41 H41 120.6
C40 C41 H41 120.6
C41 C40 C44 117.6(2)
C41 C40 C39 123.5(3)
C44 C40 C39 118.8(2)
C38 C39 C40 173.3(3)
C39 C38 C34 175.8(3)
C32 C37 C36 120.9(2)
C32 C37 H37 119.6
C36 C37 H37 119.6
C35 C36 C37 119.6(2)
C35 C36 C45 119.0(2)
C37 C36 C45 121.4(2)
C34 C35 C36 119.4(3)
C34 C35 H35 120.3
C36 C35 H35 120.3
C35 C34 C33 120.8(2)
C35 C34 C38 118.7(2)
C33 C34 C38 120.5(3)
C34 C33 C32 119.5(3)
C34 C33 H33 120.3
C32 C33 H33 120.3
C37 C32 C33 119.7(2)
C37 C32 N7 117.9(2)
C33 C32 N7 122.3(2)
O1 C31 N7 125.7(2)
O1 C31 C23 119.2(2)
N7 C31 C23 115.1(2)
N6 C30 C29 122.5(3)
N6 C30 H30 118.7
C29 C30 H30 118.7

loop_
_geom_bond_atom_site_label_1
_geom_bond_atom_site_label_2
_geom_bond_distance
Ru1 N5 1.969(2)
Ru1 N2 1.980(2)
Ru1 N3 2.068(2)
Ru1 N4 2.069(2)
Ru1 N6 2.070(2)
Ru1 N1 2.073(2)
P1 F3 1.582(6)
P1 F4 1.585(5)
P1 F6 1.599(5)
P1 F5 1.600(5)
P1 F2 1.601(5)
P1 F1 1.612(6)
P1A F5A 1.581(11)
P1A F3A 1.586(12)
P1A F2A 1.591(11)
P1A F4A 1.595(11)
P1A F6A 1.595(11)
P1A F1A 1.610(12)
O1 C31 1.221(3)
C1 N1 1.346(3)
C1 C2 1.382(4)
C1 H1 0.9500
N1 C5 1.373(3)
C2 C3 1.372(4)
C2 H2 0.9500
N2 C10 1.348(3)
N2 C6 1.357(3)
P2 F9 1.570(15)
P2 F8 1.575(16)
P2 F12 1.583(16)
P2 F7 1.590(16)
P2 F11 1.604(16)
P2 F10 1.638(16)
P2A F7A 1.582(3)
P2A F8A 1.593(2)
P2A F9A 1.600(2)
P2A F11A 1.601(2)
P2A F10A 1.601(2)
P2A F12A 1.602(2)
C3 C4 1.378(4)
C3 H3 0.9500
N3 C15 1.344(3)
N3 C11 1.373(3)
C4 C5 1.391(4)
C4 H4 0.9500
N4 C16 1.347(3)
N4 C20 1.364(3)
C5 C6 1.473(4)
N5 C25 1.355(3)
N5 C21 1.362(3)
C6 C7 1.382(4)
N6 C30 1.345(3)
N6 C26 1.371(3)
C7 C8 1.385(4)
C7 H7 0.9500
N7 C31 1.363(3)
N7 C32 1.406(3)
N7 H7N 0.8800
C8 C9 1.391(4)
C8 H8 0.9500
N8 C44 1.331(3)
N8 C43 1.342(4)
C9 C10 1.385(4)
C9 H9 0.9500
N9 C50 1.336(4)
N9 C51 1.340(4)
C10 C11 1.482(4)
N10 C52 1.122(5)
C11 C12 1.381(4)
C12 C13 1.382(4)
C12 H12 0.9500
C13 C14 1.379(4)
C13 H13 0.9500
C14 C15 1.385(4)
C14 H14 0.9500
C15 H15 0.9500
C16 C17 1.388(4)
C16 H16 0.9500
C17 C18 1.379(4)
C17 H17 0.9500
C18 C19 1.380(4)
C18 H18 0.9500
C19 C20 1.393(4)
C19 H19 0.9500
C20 C21 1.472(4)
C21 C22 1.375(4)
C22 C23 1.400(4)
C22 H22 0.9500
C23 C24 1.400(3)
C23 C31 1.503(4)
C24 C25 1.378(3)
C24 H24 0.9500
C25 C26 1.482(3)
C26 C27 1.385(4)
C29 C30 1.378(4)
C29 C28 1.383(4)
C29 H29 0.9500
C28 C27 1.387(4)
C28 H28 0.9500
C27 H27 0.9500
C53 C52 1.458(7)
C53 H53A 0.9800
C53 H53B 0.9800
C53 H53C 0.9800
C51 C47 1.396(4)
C51 H51 0.9500
C50 C49 1.380(4)
C50 H50 0.9500
C49 C48 1.378(4)
C49 H49 0.9500
C48 C47 1.390(4)
C48 H48 0.9500
C47 C46 1.427(4)
C46 C45 1.202(4)
C45 C36 1.431(4)
C44 C40 1.396(4)
C44 H44 0.9500
C43 C42 1.380(4)
C43 H43 0.9500
C42 C41 1.379(4)
C42 H42 0.9500
C41 C40 1.394(4)
C41 H41 0.9500
C40 C39 1.430(4)
C39 C38 1.196(4)
C38 C34 1.438(4)
C37 C32 1.383(4)
C37 C36 1.398(4)
C37 H37 0.9500
C36 C35 1.397(4)
C35 C34 1.394(4)
C35 H35 0.9500
C34 C33 1.395(4)
C33 C32 1.401(4)
C33 H33 0.9500
C30 H30 0.9500

loop_
_geom_torsion_atom_site_label_1
_geom_torsion_atom_site_label_2
_geom_torsion_atom_site_label_3
_geom_torsion_atom_site_label_4
_geom_torsion
C2 C1 N1 C5 1.1(4)
C2 C1 N1 Ru1 179.81(19)
N1 C1 C2 C3 -0.7(4)
C1 C2 C3 C4 0.1(4)
C2 C3 C4 C5 -0.1(4)
C1 N1 C5 C4 -1.1(4)
Ru1 N1 C5 C4 -179.95(19)
C1 N1 C5 C6 178.8(2)
Ru1 N1 C5 C6 -0.1(3)
C3 C4 C5 N1 0.6(4)
C3 C4 C5 C6 -179.3(2)
C10 N2 C6 C7 1.4(4)
Ru1 N2 C6 C7 -172.2(2)
C10 N2 C6 C5 -178.6(2)
Ru1 N2 C6 C5 7.7(3)
N1 C5 C6 N2 -4.7(3)
C4 C5 C6 N2 175.2(2)
N1 C5 C6 C7 175.2(3)
C4 C5 C6 C7 -4.9(4)
N2 C6 C7 C8 -1.1(4)
C5 C6 C7 C8 179.0(3)
C6 C7 C8 C9 -0.7(5)
C7 C8 C9 C10 2.1(5)
C6 N2 C10 C9 0.0(4)
Ru1 N2 C10 C9 173.6(2)
C6 N2 C10 C11 -177.5(2)
Ru1 N2 C10 C11 -3.9(3)
C8 C9 C10 N2 -1.8(4)
C8 C9 C10 C11 175.4(3)
C15 N3 C11 C12 -0.8(4)
Ru1 N3 C11 C12 175.9(2)
C15 N3 C11 C10 179.4(2)
Ru1 N3 C11 C10 -3.9(3)
N2 C10 C11 N3 5.0(3)
C9 C10 C11 N3 -172.3(2)
N2 C10 C11 C12 -174.8(2)
C9 C10 C11 C12 7.8(4)
N3 C11 C12 C13 -0.1(4)
C10 C11 C12 C13 179.7(3)
C11 C12 C13 C14 0.9(4)
C12 C13 C14 C15 -0.8(4)
C11 N3 C15 C14 0.8(4)
Ru1 N3 C15 C14 -175.39(19)
C13 C14 C15 N3 0.0(4)
C20 N4 C16 C17 0.1(4)
Ru1 N4 C16 C17 -179.4(2)
N4 C16 C17 C18 0.8(5)
C16 C17 C18 C19 -1.3(5)
C17 C18 C19 C20 1.0(5)
C16 N4 C20 C19 -0.4(4)
Ru1 N4 C20 C19 179.1(2)
C16 N4 C20 C21 179.0(2)
Ru1 N4 C20 C21 -1.5(3)
C18 C19 C20 N4 -0.1(4)
C18 C19 C20 C21 -179.4(3)
C25 N5 C21 C22 -0.2(4)
Ru1 N5 C21 C22 -175.84(18)
C25 N5 C21 C20 179.1(2)
Ru1 N5 C21 C20 3.4(3)
N4 C20 C21 N5 -1.1(3)
C19 C20 C21 N5 178.3(2)
N4 C20 C21 C22 178.1(2)
C19 C20 C21 C22 -2.5(4)
N5 C21 C22 C23 -1.5(4)
C20 C21 C22 C23 179.4(2)
C21 C22 C23 C24 1.8(4)
C21 C22 C23 C31 177.0(2)
C22 C23 C24 C25 -0.5(4)
C31 C23 C24 C25 -175.4(2)
C21 N5 C25 C24 1.6(4)
Ru1 N5 C25 C24 177.21(18)
C21 N5 C25 C26 -178.5(2)
Ru1 N5 C25 C26 -2.9(3)
C23 C24 C25 N5 -1.2(4)
C23 C24 C25 C26 178.9(2)
C30 N6 C26 C27 0.9(4)
Ru1 N6 C26 C27 179.7(2)
C30 N6 C26 C25 -179.7(2)
Ru1 N6 C26 C25 -0.9(3)
N5 C25 C26 N6 2.3(3)
C24 C25 C26 N6 -177.7(2)
N5 C25 C26 C27 -178.3(2)
C24 C25 C26 C27 1.6(4)
C30 C29 C28 C27 0.5(4)
N6 C26 C27 C28 -0.6(4)
C25 C26 C27 C28 -180.0(3)
C29 C28 C27 C26 -0.1(4)
C50 N9 C51 C47 -0.1(4)
C51 N9 C50 C49 3.2(5)
N9 C50 C49 C48 -3.0(5)
C50 C49 C48 C47 -0.3(5)
C49 C48 C47 C51 3.0(4)
C49 C48 C47 C46 -172.5(3)
N9 C51 C47 C48 -2.9(4)
N9 C51 C47 C46 172.6(3)
C43 N8 C44 C40 0.8(4)
C44 N8 C43 C42 0.0(4)
N8 C43 C42 C41 -0.5(5)
C43 C42 C41 C40 0.3(4)
C42 C41 C40 C44 0.5(4)
C42 C41 C40 C39 176.9(3)
N8 C44 C40 C41 -1.0(4)
N8 C44 C40 C39 -177.6(3)
C32 C37 C36 C35 0.2(4)
C32 C37 C36 C45 -178.7(3)
C37 C36 C35 C34 0.9(4)
C45 C36 C35 C34 179.8(2)
C36 C35 C34 C33 -0.4(4)
C36 C35 C34 C38 -179.3(2)
C35 C34 C33 C32 -1.2(4)
C38 C34 C33 C32 177.7(3)
C36 C37 C32 C33 -1.8(4)
C36 C37 C32 N7 176.9(2)
C34 C33 C32 C37 2.3(4)
C34 C33 C32 N7 -176.3(2)
C31 N7 C32 C37 174.1(3)
C31 N7 C32 C33 -7.3(4)
C32 N7 C31 O1 -9.5(4)
C32 N7 C31 C23 169.7(2)
C24 C23 C31 O1 144.1(3)
C22 C23 C31 O1 -30.9(4)
C24 C23 C31 N7 -35.2(3)
C22 C23 C31 N7 149.8(2)
C26 N6 C30 C29 -0.5(4)
Ru1 N6 C30 C29 -179.1(2)
C28 C29 C30 N6 -0.2(4)
